data_7207671
loop_
_publ_author_name
'Berg, Nelly'
'Taylor, Stephanie M.'
'Prescimone, Alessandro'
'Brechin, Euan. K.'
'Jones, Leigh F.'

_publ_section_title
;
 Old dog, new tricks: 2,2&#x2032;-biphenol as a bridging and book-end
 ligand in discrete and extended Co(ii) architectures
;
_journal_issue 8
_journal_name_full CrystEngComm
_journal_page_first 2732
_journal_paper_doi 10.1039/c2ce25047k
_journal_volume 14
_journal_year 2012
_chemical_compound_source 'Leigh F. Jones'
_chemical_formula_moiety 'C104 H87 Co8 N9 O18'
_chemical_formula_sum 'C104 H87 Co8 N9 O18'
_chemical_formula_weight 2222.35
_space_group_IT_number 14
_symmetry_cell_setting monoclinic
_symmetry_space_group_name_Hall '-P 2yn'
_symmetry_space_group_name_H-M 'P 1 21/n 1'
_atom_sites_solution_hydrogens difmap
_atom_sites_solution_primary direct
_audit_creation_date 11-10-07
_audit_creation_method CRYSTALS_ver_14.23
_cell_angle_alpha 90
_cell_angle_beta 103.649(4)
_cell_angle_gamma 90
_cell_formula_units_Z 2
_cell_length_a 12.7876(5)
_cell_length_b 19.4297(7)
_cell_length_c 20.1892(8)
_cell_measurement_reflns_used 6353
_cell_measurement_temperature 149.9
_cell_measurement_theta_max 29.1198
_cell_measurement_theta_min 2.9276
_cell_volume 4874.5(3)
_computing_cell_refinement
;
CrysAlisPro, Oxford Diffraction Ltd.,
Version 1.171.34.36 (release 02-08-2010 CrysAlis171 .NET)
(compiled Aug 2 2010,13:00:58)
;
_computing_data_collection
;
CrysAlisPro, Oxford Diffraction Ltd.,
Version 1.171.34.36 (release 02-08-2010 CrysAlis171 .NET)
(compiled Aug 2 2010,13:00:58)
;
_computing_data_reduction
;
CrysAlisPro, Oxford Diffraction Ltd.,
Version 1.171.34.36 (release 02-08-2010 CrysAlis171 .NET)
(compiled Aug 2 2010,13:00:58)
;
_computing_molecular_graphics 'CAMERON (Watkin et al., 1996)'
_computing_publication_material 'CRYSTALS (Betteridge et al., 2003)'
_computing_structure_refinement 'CRYSTALS (Betteridge et al., 2003)'
_computing_structure_solution 'SHELXS 86 (Sheldrick, 1986)'
_diffrn_ambient_temperature 149.9
_diffrn_detector_area_resol_mean 16.1048
_diffrn_measured_fraction_theta_full 0.951
_diffrn_measured_fraction_theta_max 0.854
_diffrn_measurement_device_type 'Xcalibur, Sapphire3'
_diffrn_measurement_method '\w scans'
_diffrn_radiation_monochromator graphite
_diffrn_radiation_source 'Enhance (Mo) X-ray Source'
_diffrn_radiation_type 'Mo K\a'
_diffrn_radiation_wavelength 0.7107
_diffrn_reflns_av_R_equivalents 0.0472
_diffrn_reflns_av_sigmaI/netI 0.1319
_diffrn_reflns_limit_h_max 17
_diffrn_reflns_limit_h_min -16
_diffrn_reflns_limit_k_max 24
_diffrn_reflns_limit_k_min -24
_diffrn_reflns_limit_l_max 23
_diffrn_reflns_limit_l_min -27
_diffrn_reflns_number 22869
_diffrn_reflns_theta_full 25.098
_diffrn_reflns_theta_max 29.184
_diffrn_reflns_theta_min 2.994
_diffrn_standards_number 0
_exptl_absorpt_coefficient_mu 1.399
_exptl_absorpt_correction_T_max 1.00000
_exptl_absorpt_correction_T_min 0.89329
_exptl_absorpt_correction_type multi-scan
_exptl_absorpt_process_details
;
CrysAlisPro, Oxford Diffraction Ltd.,
Version 1.171.34.36 (release 02-08-2010 CrysAlis171 .NET)
(compiled Aug 2 2010,13:00:58)
Empirical absorption correction using spherical harmonics,
implemented in SCALE3 ABSPACK scaling algorithm.
;
_exptl_crystal_colour Purple
_exptl_crystal_density_diffrn 1.514
_exptl_crystal_density_method 'not measured'
_exptl_crystal_description Block
_exptl_crystal_F_000 2268
_exptl_crystal_recrystallization_method
;
Slow evaporation of the mother liquor
;
_refine_diff_density_max 1.10
_refine_diff_density_min -1.27
_refine_ls_extinction_method None
_refine_ls_goodness_of_fit_ref 1.1163
_refine_ls_hydrogen_treatment mixed
_refine_ls_matrix_type full
_refine_ls_number_parameters 557
_refine_ls_number_reflns 6831
_refine_ls_number_restraints 475
_refine_ls_R_factor_all 0.1285
_refine_ls_R_factor_gt 0.0698
_refine_ls_shift/su_max 0.0034579
_refine_ls_shift/su_mean 0.0001970
_refine_ls_structure_factor_coef F
_refine_ls_weighting_details
;
Method, part 1, Chebychev polynomial, (Watkin, 1994, Prince, 1982)
[weight] = 1.0/[A~0~*T~0~(x)+A~1~*T~1~(x) ... +A~n-1~]*T~n-1~(x)]
where A~i~ are the Chebychev coefficients listed below and x= Fcalc/Fmax
Method = Robust Weighting (Prince, 1982)
W = [weight] * [1-(deltaF/6*sigmaF)^2^]^2^
A~i~ are:
8.33 -33.1 -4.97
;
_refine_ls_weighting_scheme calc
_refine_ls_wR_factor_all 0.0331
_refine_ls_wR_factor_gt 0.0232
_refine_ls_wR_factor_ref 0.0232
_reflns_limit_h_max 16
_reflns_limit_h_min -17
_reflns_limit_k_max 24
_reflns_limit_k_min 0
_reflns_limit_l_max 27
_reflns_limit_l_min 0
_reflns_number_gt 6831
_reflns_number_total 11257
_reflns_threshold_expression I>2.0\s(I)
_oxford_diffrn_Wilson_B_factor 0.00
_oxford_diffrn_Wilson_scale 0.00
_oxford_refine_ls_r_factor_ref 0.0698
_oxford_refine_ls_scale 2.060(3)
_oxford_reflns_number_all 11224
_oxford_reflns_threshold_expression_ref I>2.0\s(I)
_oxford_structure_analysis_title 'NB257L-1 in P2(1)/n'
_cod_data_source_file c2ce25047k.txt
_cod_data_source_block nb257L1
_cod_depositor_comments
;
The following automatic conversions were performed:

'_symmetry_cell_setting' value 'Monoclinic' changed to 'monoclinic'
according to /home/saulius/struct/CIF-dictionaries/cif_core.dic
dictionary named 'cif_core.dic' version 2.4.1 from
2010-06-29.

'_atom_sites_solution_primary' value 'Direct' changed to
'direct' according to
/home/saulius/struct/CIF-dictionaries/cif_core.dic dictionary named
'cif_core.dic' version 2.4.1 from 2010-06-29.

Automatic conversion script
Id: cif_fix_values 1715 2011-07-08 13:25:40Z adriana 
;
_cod_original_sg_symbol_H-M 'P 1 21/n 1 '
_cod_database_code 7207671
_reflns_odcompleteness_completeness 99.82
_reflns_odcompleteness_theta 26.32
_reflns_odcompleteness_iscentric 1

loop_
_symmetry_equiv_pos_as_xyz
x,y,z
-x,-y,-z
-x+1/2,y+1/2,-z+1/2
x+1/2,-y+1/2,z+1/2

loop_
_atom_site_label
_atom_site_type_symbol
_atom_site_fract_x
_atom_site_fract_y
_atom_site_fract_z
_atom_site_U_iso_or_equiv
_atom_site_occupancy
_atom_site_adp_type
_atom_site_refinement_flags_posn
_atom_site_refinement_flags_adp
_atom_site_disorder_group
Co1 Co -0.03677(3) 0.43562(2) 0.45293(2) 0.0209 1.0000 Uani . . .
Co3 Co -0.00732(4) 0.44189(3) 0.29958(2) 0.0275 1.0000 Uani . . .
Co2 Co 0.03451(4) 0.57742(2) 0.38813(2) 0.0223 1.0000 Uani . . .
Co4 Co 0.15295(4) 0.69491(2) 0.49067(2) 0.0269 1.0000 Uani . . .
N8 N -0.1558(3) 0.48139(17) 0.25996(16) 0.0328 1.0000 Uani . U .
N15 N 0.0088(3) 0.74330(17) 0.46898(16) 0.0346 1.0000 Uani . U .
N59 N -0.0469(3) 0.63800(15) 0.30267(17) 0.0324 1.0000 Uani . U .
N62 N 0.0239(3) 0.3759(2) 0.22961(18) 0.0442 1.0000 Uani . U .
O2 O -0.02036(19) 0.61616(13) 0.61979(11) 0.0266 1.0000 Uani . U .
O4 O 0.09690(19) 0.51772(13) 0.31919(13) 0.0279 1.0000 Uani . U .
O6 O -0.09629(19) 0.50794(12) 0.36992(11) 0.0242 1.0000 Uani . U .
O13 O -0.02919(19) 0.62973(13) 0.45985(12) 0.0281 1.0000 Uani . U .
O17 O 0.16542(19) 0.64230(12) 0.40779(12) 0.0257 1.0000 Uani . U .
O30 O 0.16692(19) 0.62987(12) 0.56634(12) 0.0243 1.0000 Uani . U .
O57 O 0.08455(17) 0.50994(11) 0.47113(11) 0.0208 1.0000 Uani . U .
C7 C -0.1756(3) 0.51237(17) 0.31512(17) 0.0252 1.0000 Uani . U .
C9 C -0.2280(4) 0.4840(2) 0.1997(2) 0.0439 1.0000 Uani . U .
C10 C -0.3216(4) 0.5195(3) 0.1926(2) 0.0502 1.0000 Uani . U .
C11 C -0.3452(3) 0.5515(2) 0.2499(2) 0.0413 1.0000 Uani . U .
C12 C -0.2715(3) 0.54878(18) 0.3116(2) 0.0318 1.0000 Uani . U .
C14 C -0.0648(3) 0.69292(19) 0.45311(15) 0.0278 1.0000 Uani . U .
C18 C 0.1799(3) 0.6772(2) 0.35220(18) 0.0294 1.0000 Uani . U .
C19 C 0.2214(3) 0.6411(2) 0.30253(19) 0.0332 1.0000 Uani . U .
C20 C 0.2641(3) 0.5693(2) 0.3120(2) 0.0362 1.0000 Uani . U .
C21 C 0.2018(3) 0.51154(19) 0.32099(18) 0.0300 1.0000 Uani . U .
C22 C 0.2513(3) 0.44679(19) 0.32939(19) 0.0331 1.0000 Uani . U .
C23 C 0.3565(4) 0.4380(2) 0.3293(3) 0.0461 1.0000 Uani . U .
C24 C 0.4191(4) 0.4943(3) 0.3204(3) 0.0594 1.0000 Uani . U .
C25 C 0.3709(4) 0.5592(3) 0.3122(3) 0.0548 1.0000 Uani . U .
C26 C 0.2338(4) 0.6768(2) 0.2451(2) 0.0455 1.0000 Uani . U .
C27 C 0.2047(4) 0.7467(2) 0.2355(2) 0.0482 1.0000 Uani . U .
C28 C 0.1675(3) 0.7813(2) 0.2848(2) 0.0408 1.0000 Uani . U .
C29 C 0.1567(3) 0.7472(2) 0.3428(2) 0.0391 1.0000 Uani . U .
C31 C 0.2226(3) 0.64423(18) 0.63047(17) 0.0278 1.0000 Uani . U .
C32 C 0.3259(3) 0.61712(19) 0.65351(18) 0.0295 1.0000 Uani . U .
C33 C 0.3855(3) 0.6311(2) 0.7196(2) 0.0397 1.0000 Uani . U .
C34 C 0.3451(4) 0.6731(3) 0.7616(2) 0.0485 1.0000 Uani . U .
C35 C 0.2425(4) 0.7008(2) 0.7391(2) 0.0479 1.0000 Uani . U .
C36 C 0.1803(3) 0.68851(18) 0.67327(19) 0.0321 1.0000 Uani . U .
C37 C 0.0736(3) 0.7229(2) 0.6507(2) 0.0375 1.0000 Uani . U .
C38 C -0.0208(3) 0.68499(18) 0.62349(17) 0.0294 1.0000 Uani . U .
C39 C -0.1196(3) 0.7211(2) 0.6041(2) 0.0360 1.0000 Uani . U .
C40 C -0.1232(4) 0.7911(2) 0.6116(2) 0.0453 1.0000 Uani . U .
C41 C -0.0292(4) 0.8275(3) 0.6378(3) 0.0558 1.0000 Uani . U .
C42 C 0.0661(4) 0.7936(2) 0.6555(3) 0.0540 1.0000 Uani . U .
C53 C -0.0231(4) 0.8096(2) 0.4661(2) 0.0482 1.0000 Uani . U .
C54 C -0.1318(5) 0.8288(3) 0.4433(3) 0.0601 1.0000 Uani . U .
C55 C -0.2072(4) 0.7754(3) 0.4271(3) 0.0554 1.0000 Uani . U .
C56 C -0.1746(4) 0.7091(3) 0.4316(2) 0.0446 1.0000 Uani . U .
C58 C 0.1946(3) 0.48468(19) 0.48896(19) 0.0285 1.0000 Uani . U .
C60 C -0.0709(4) 0.6551(2) 0.2483(2) 0.0419 1.0000 Uani . U .
C61 C -0.0982(7) 0.6758(4) 0.1769(3) 0.0898 1.0000 Uani . U .
C63 C 0.0321(4) 0.3281(3) 0.1967(2) 0.0501 1.0000 Uani . U .
C64 C 0.0435(6) 0.2677(4) 0.1580(4) 0.0906 1.0000 Uani . U .
N65 N 0.5912(8) 0.6241(5) 0.4262(5) 0.0649(17) 0.5000 Uiso . U 1
C1 C 0.5279(10) 0.5971(7) 0.4455(6) 0.0653(18) 0.5000 Uiso D U 1
C30 C 0.4460(10) 0.5677(6) 0.4760(7) 0.0672(19) 0.5000 Uiso D U 1
C65 C 0.4723(8) 0.8454(5) 0.5550(6) 0.1143(18) 0.5000 Uiso G U 2
C43 C 0.5521(8) 0.8709(6) 0.6090(6) 0.116(2) 0.5000 Uiso G U 2
C57 C 0.5458(8) 0.9384(6) 0.6315(5) 0.117(2) 0.5000 Uiso G U 2
C76 C 0.4597(10) 0.9805(5) 0.5999(6) 0.117(2) 0.5000 Uiso G U 2
C100 C 0.3799(8) 0.9550(4) 0.5458(6) 0.116(2) 0.5000 Uiso G U 2
C59 C 0.3862(7) 0.8875(4) 0.5234(4) 0.1157(19) 0.5000 Uiso G U 2
O3 O 0.2958(8) 0.8708(6) 0.4665(5) 0.118(2) 0.5000 Uiso G U 2
O68 O 0.2743(10) 0.7595(7) 0.5128(7) 0.104(2) 0.5000 Uiso . U 2
C2 C 0.3844(8) 0.7287(6) 0.5113(7) 0.1071(19) 0.5000 Uiso G U 2
C62 C 0.4016(8) 0.6615(6) 0.4921(7) 0.107(2) 0.5000 Uiso G U 2
C3 C 0.5049(10) 0.6401(5) 0.4906(7) 0.108(2) 0.5000 Uiso G U 2
C74 C 0.5909(7) 0.6857(6) 0.5083(7) 0.109(2) 0.5000 Uiso G U 2
C4 C 0.5736(9) 0.7528(6) 0.5274(7) 0.109(2) 0.5000 Uiso G U 2
C52 C 0.4704(10) 0.7743(5) 0.5289(7) 0.1098(18) 0.5000 Uiso G U 2
O43 O 0.2453(5) 0.7754(3) 0.5134(3) 0.0384(12) 0.5000 Uiso . U 1
C44 C 0.3477(4) 0.7855(3) 0.5111(3) 0.0465(11) 0.5000 Uiso G U 1
C45 C 0.4257(5) 0.7358(2) 0.5358(3) 0.0484(12) 0.5000 Uiso G U 1
C46 C 0.5333(4) 0.7496(3) 0.5383(4) 0.0531(13) 0.5000 Uiso G U 1
C47 C 0.5628(4) 0.8131(3) 0.5161(4) 0.0573(14) 0.5000 Uiso G U 1
C48 C 0.4848(5) 0.8629(3) 0.4913(4) 0.0579(13) 0.5000 Uiso G U 1
C49 C 0.3772(4) 0.8491(3) 0.4888(4) 0.0562(11) 0.5000 Uiso G U 1
O52 O 0.1983(6) 0.8943(4) 0.5477(3) 0.0709(15) 0.5000 Uiso G U 1
C50 C 0.2060(4) 0.9241(3) 0.4854(2) 0.0735(13) 0.5000 Uiso G U 1
C51 C 0.1183(5) 0.9723(4) 0.4419(3) 0.0784(16) 0.5000 Uiso G U 1
C67 C 0.1289(6) 0.9978(5) 0.3699(3) 0.0819(17) 0.5000 Uiso G U 1
C68 C 0.2271(7) 0.9751(5) 0.3414(3) 0.0815(17) 0.5000 Uiso G U 1
C69 C 0.3148(6) 0.9268(5) 0.3849(4) 0.0766(15) 0.5000 Uiso G U 1
C66 C 0.3043(5) 0.9013(4) 0.4570(3) 0.0692(13) 0.5000 Uiso G U 1
H91 H -0.2134 0.4607 0.1615 0.0530 1.0000 Uiso R . .
H101 H -0.3707 0.5226 0.1493 0.0604 1.0000 Uiso R . .
H111 H -0.4116 0.5749 0.2459 0.0492 1.0000 Uiso R . .
H121 H -0.2853 0.5708 0.3506 0.0382 1.0000 Uiso R . .
H221 H 0.2099 0.4077 0.3355 0.0400 1.0000 Uiso R . .
H231 H 0.3877 0.3934 0.3353 0.0554 1.0000 Uiso R . .
H241 H 0.4927 0.4887 0.3199 0.0711 1.0000 Uiso R . .
H251 H 0.4134 0.5980 0.3067 0.0657 1.0000 Uiso R . .
H261 H 0.2622 0.6537 0.2117 0.0546 1.0000 Uiso R . .
H271 H 0.2109 0.7700 0.1952 0.0577 1.0000 Uiso R . .
H281 H 0.1493 0.8287 0.2790 0.0491 1.0000 Uiso R . .
H291 H 0.1328 0.7720 0.3770 0.0470 1.0000 Uiso R . .
H321 H 0.3559 0.5891 0.6241 0.0355 1.0000 Uiso R . .
H331 H 0.4547 0.6110 0.7354 0.0480 1.0000 Uiso R . .
H341 H 0.3868 0.6834 0.8060 0.0582 1.0000 Uiso R . .
H351 H 0.2140 0.7288 0.7692 0.0573 1.0000 Uiso R . .
H391 H -0.1840 0.6965 0.5855 0.0431 1.0000 Uiso R . .
H401 H -0.1901 0.8146 0.5990 0.0545 1.0000 Uiso R . .
H411 H -0.0315 0.8760 0.6432 0.0669 1.0000 Uiso R . .
H421 H 0.1300 0.8194 0.6719 0.0646 1.0000 Uiso R . .
H531 H 0.0296 0.8445 0.4801 0.0576 1.0000 Uiso R . .
H541 H -0.1531 0.8758 0.4391 0.0722 1.0000 Uiso R . .
H551 H -0.2817 0.7860 0.4128 0.0663 1.0000 Uiso R . .
H561 H -0.2262 0.6733 0.4201 0.0537 1.0000 Uiso R . .
H611 H -0.1641 0.7006 0.1674 0.1066 1.0000 Uiso R . .
H612 H -0.0427 0.7042 0.1679 0.1066 1.0000 Uiso R . .
H613 H -0.1057 0.6360 0.1488 0.1066 1.0000 Uiso R . .
H641 H 0.0238 0.2782 0.1107 0.1093 1.0000 Uiso R . .
H642 H 0.1162 0.2526 0.1700 0.1093 1.0000 Uiso R . .
H643 H -0.0019 0.2323 0.1678 0.1093 1.0000 Uiso R . .
H581 H 0.2038 0.4550 0.5273 0.0346 1.0000 Uiso R . .
H582 H 0.2427 0.5225 0.4998 0.0346 1.0000 Uiso R . .
H583 H 0.2092 0.4601 0.4515 0.0346 1.0000 Uiso R . .
H301 H 0.4159 0.5282 0.4509 0.0807 0.5000 Uiso R . 1
H302 H 0.4777 0.5550 0.5217 0.0807 0.5000 Uiso R . 1
H303 H 0.3910 0.6008 0.4753 0.0807 0.5000 Uiso R . 1
H431 H 0.6103 0.8422 0.6306 0.1391 0.5000 Uiso . . 2
H571 H 0.6001 0.9558 0.6681 0.1404 0.5000 Uiso . . 2
H761 H 0.4555 1.0264 0.6151 0.1402 0.5000 Uiso . . 2
H1001 H 0.3210 0.9834 0.5245 0.1394 0.5000 Uiso . . 2
H621 H 0.3428 0.6305 0.4795 0.1276 0.5000 Uiso . . 2
H31 H 0.5166 0.5942 0.4775 0.1294 0.5000 Uiso . . 2
H741 H 0.6615 0.6707 0.5076 0.1300 0.5000 Uiso . . 2
H41 H 0.6326 0.7837 0.5398 0.1307 0.5000 Uiso . . 2
H451 H 0.4053 0.6926 0.5508 0.0581 0.5000 Uiso . . 1
H461 H 0.5865 0.7158 0.5550 0.0638 0.5000 Uiso . . 1
H471 H 0.6364 0.8225 0.5177 0.0688 0.5000 Uiso . . 1
H481 H 0.5052 0.9061 0.4762 0.0695 0.5000 Uiso . . 1
H511 H 0.0583 0.9860 0.4592 0.0940 0.5000 Uiso . . 1
H671 H 0.0749 1.0270 0.3438 0.0984 0.5000 Uiso . . 1
H681 H 0.2329 0.9904 0.2979 0.0980 0.5000 Uiso . . 1
H691 H 0.3742 0.9128 0.3677 0.0919 0.5000 Uiso . . 1
H520 H 0.1930 0.8505 0.5508 0.0852 0.5000 Uiso . . 1
H30 H 0.2400 0.8461 0.4673 0.1414 0.5000 Uiso . . 2

loop_
_atom_site_aniso_label
_atom_site_aniso_U_11
_atom_site_aniso_U_22
_atom_site_aniso_U_33
_atom_site_aniso_U_23
_atom_site_aniso_U_13
_atom_site_aniso_U_12
Co1 0.0219(2) 0.0240(2) 0.0175(2) -0.00234(16) 0.00625(16) -0.00380(17)
Co3 0.0287(2) 0.0341(3) 0.0213(2) -0.00503(19) 0.00907(18) -0.00239(19)
Co2 0.0250(2) 0.0258(2) 0.0178(2) 0.00002(16) 0.00818(16) -0.00388(17)
Co4 0.0277(2) 0.0286(2) 0.0248(2) -0.0013(2) 0.00701(18) -0.0051(2)
N8 0.0351(16) 0.0372(17) 0.0254(13) -0.0001(12) 0.0058(10) -0.0007(13)
N15 0.0386(15) 0.0334(14) 0.0327(16) 0.0102(13) 0.0101(13) 0.0023(11)
N59 0.0415(17) 0.0259(15) 0.0311(14) 0.0045(12) 0.0109(13) -0.0009(13)
N62 0.045(2) 0.056(2) 0.0310(18) -0.0094(14) 0.0086(15) 0.0047(17)
O2 0.0333(12) 0.0313(11) 0.0190(11) -0.0083(9) 0.0137(9) -0.0019(10)
O4 0.0248(11) 0.0327(13) 0.0275(13) -0.0061(9) 0.0089(9) -0.0024(9)
O6 0.0268(11) 0.0255(12) 0.0189(11) -0.0025(9) 0.0031(8) -0.0050(9)
O13 0.0352(13) 0.0299(11) 0.0206(11) 0.0006(9) 0.0096(10) -0.0020(10)
O17 0.0276(12) 0.0264(11) 0.0239(12) 0.0006(9) 0.0078(9) -0.0019(9)
O30 0.0287(12) 0.0210(11) 0.0211(11) -0.0028(8) 0.0016(8) -0.0047(9)
O57 0.0178(10) 0.0219(11) 0.0234(11) -0.0034(9) 0.0064(8) -0.0030(8)
C7 0.0264(14) 0.0269(17) 0.0225(14) 0.0049(12) 0.0065(10) -0.0067(11)
C9 0.043(2) 0.058(3) 0.0269(17) -0.0060(18) 0.0011(14) -0.0076(17)
C10 0.047(2) 0.060(3) 0.036(2) 0.0070(17) -0.0052(17) 0.0006(18)
C11 0.0296(18) 0.044(2) 0.0468(18) 0.0141(16) 0.0023(13) 0.0060(16)
C12 0.0293(15) 0.0265(17) 0.0394(17) 0.0053(14) 0.0077(12) -0.0045(12)
C14 0.0326(15) 0.0349(14) 0.0164(15) -0.0006(13) 0.0069(12) 0.0039(11)
C18 0.0251(17) 0.0365(15) 0.0282(16) 0.0025(12) 0.0097(13) -0.0009(13)
C19 0.0332(18) 0.0359(15) 0.0347(18) 0.0016(13) 0.0161(15) -0.0026(14)
C20 0.0401(17) 0.0356(14) 0.040(2) 0.0000(15) 0.0238(16) 0.0019(13)
C21 0.0302(14) 0.0387(15) 0.0253(18) -0.0004(14) 0.0148(14) 0.0020(12)
C22 0.0365(15) 0.0335(16) 0.0306(18) -0.0125(14) 0.0107(14) -0.0043(13)
C23 0.0406(17) 0.0350(18) 0.065(3) -0.0047(19) 0.0164(19) 0.0062(15)
C24 0.034(2) 0.047(2) 0.105(4) -0.017(3) 0.032(2) -0.0012(14)
C25 0.0375(18) 0.045(2) 0.090(4) -0.004(2) 0.031(2) -0.0020(16)
C26 0.062(3) 0.0472(19) 0.0350(19) 0.0011(15) 0.027(2) -0.001(2)
C27 0.055(3) 0.050(2) 0.044(2) 0.0153(18) 0.022(2) 0.000(2)
C28 0.038(2) 0.0350(18) 0.050(2) 0.0129(14) 0.0113(16) 0.0041(16)
C29 0.040(2) 0.0353(16) 0.045(2) 0.0052(15) 0.0174(17) -0.0018(16)
C31 0.0288(15) 0.0321(18) 0.0204(14) -0.0015(12) 0.0013(11) -0.0027(12)
C32 0.0288(15) 0.0293(17) 0.0291(15) -0.0023(13) 0.0044(12) -0.0029(12)
C33 0.0308(18) 0.048(2) 0.0353(17) -0.0048(15) -0.0021(13) -0.0033(16)
C34 0.045(2) 0.059(3) 0.033(2) -0.0135(17) -0.0087(15) -0.0004(18)
C35 0.049(2) 0.046(2) 0.041(2) -0.0243(19) -0.0026(16) 0.0053(18)
C36 0.0386(17) 0.0256(17) 0.0313(15) -0.0080(13) 0.0065(12) -0.0040(13)
C37 0.0383(16) 0.0385(16) 0.034(2) -0.0128(16) 0.0048(15) -0.0004(12)
C38 0.0343(15) 0.0316(14) 0.0228(16) -0.0059(14) 0.0077(12) 0.0024(12)
C39 0.0287(16) 0.0507(17) 0.0314(19) -0.0121(16) 0.0126(14) 0.0032(14)
C40 0.0375(19) 0.0516(19) 0.046(2) -0.0093(19) 0.0091(17) 0.0166(15)
C41 0.057(2) 0.044(2) 0.064(3) -0.023(2) 0.008(2) 0.0068(15)
C42 0.045(2) 0.0371(17) 0.073(3) -0.017(2) 0.001(2) -0.0040(16)
C53 0.065(2) 0.0312(16) 0.054(3) -0.0011(18) 0.026(2) 0.0017(18)
C54 0.081(3) 0.052(2) 0.047(3) 0.013(2) 0.016(2) 0.0301(18)
C55 0.050(2) 0.074(2) 0.042(2) -0.003(2) 0.0104(19) 0.0333(17)
C56 0.0368(17) 0.061(2) 0.0335(19) -0.0056(18) 0.0039(16) 0.0129(17)
C58 0.0190(14) 0.039(2) 0.0292(18) 0.0027(14) 0.0085(12) 0.0031(13)
C60 0.050(2) 0.038(2) 0.0336(17) 0.0052(16) 0.0031(18) -0.0035(18)
C61 0.127(6) 0.087(4) 0.043(2) 0.028(3) -0.004(3) -0.001(4)
C63 0.046(2) 0.055(2) 0.045(2) -0.0125(18) 0.0023(19) 0.010(2)
C64 0.089(4) 0.089(4) 0.083(5) -0.049(4) -0.001(4) 0.022(4)

loop_
_atom_type_symbol
_atom_type_scat_dispersion_real
_atom_type_scat_dispersion_imag
_atom_type_scat_Cromer_Mann_a1
_atom_type_scat_Cromer_Mann_b1
_atom_type_scat_Cromer_Mann_a2
_atom_type_scat_Cromer_Mann_b2
_atom_type_scat_Cromer_Mann_a3
_atom_type_scat_Cromer_Mann_b3
_atom_type_scat_Cromer_Mann_a4
_atom_type_scat_Cromer_Mann_b4
_atom_type_scat_Cromer_Mann_c
_atom_type_scat_source
C 0.0033 0.0016 2.3100 20.8439 1.0200 10.2075 1.5886 0.5687 0.8650 51.6512 0.2156 'International Tables Vol C 4.2.6.8 and 6.1.1.4'
H 0.0000 0.0000 0.4930 10.5109 0.3229 26.1257 0.1402 3.1424 0.0408 57.7998 0.0030 'International Tables Vol C 4.2.6.8 and 6.1.1.4'
N 0.0061 0.0033 12.2126 0.0057 3.1322 9.8933 2.0125 28.9975 1.1663 0.5826 -11.5290 'International Tables Vol C 4.2.6.8 and 6.1.1.4'
O 0.0106 0.0060 3.0485 13.2771 2.2868 5.7011 1.5463 0.3239 0.8670 32.9089 0.2508 'International Tables Vol C 4.2.6.8 and 6.1.1.4'
Co 0.3494 0.9721 12.2841 4.2791 7.3409 0.2784 4.0034 13.5359 2.3488 71.1692 1.0118 'International Tables Vol C 4.2.6.8 and 6.1.1.4'

loop_
_geom_angle_atom_site_label_1
_geom_angle_site_symmetry_1
_geom_angle_atom_site_label_2
_geom_angle_atom_site_label_3
_geom_angle_site_symmetry_3
_geom_angle
_geom_angle_publ_flag
O13 2_566 Co1 O57 2_566 79.89(9) yes
O13 2_566 Co1 O30 2_566 86.21(9) yes
O57 2_566 Co1 O30 2_566 95.12(9) yes
O13 2_566 Co1 O2 2_566 99.07(10) yes
O57 2_566 Co1 O2 2_566 176.35(9) yes
O30 2_566 Co1 O2 2_566 88.29(10) yes
O13 2_566 Co1 O6 . 175.52(9) yes
O57 2_566 Co1 O6 . 97.43(9) yes
O30 2_566 Co1 O6 . 97.65(9) yes
O2 2_566 Co1 O6 . 83.38(9) yes
O13 2_566 Co1 O57 . 97.54(9) yes
O57 2_566 Co1 O57 . 81.56(9) yes
O30 2_566 Co1 O57 . 174.43(9) yes
O2 2_566 Co1 O57 . 95.15(9) yes
O6 . Co1 O57 . 78.45(9) yes
O2 2_566 Co3 N8 . 121.23(12) yes
O2 2_566 Co3 N62 . 101.00(13) yes
N8 . Co3 N62 . 106.60(14) yes
O2 2_566 Co3 O4 . 106.61(10) yes
N8 . Co3 O4 . 108.85(12) yes
N62 . Co3 O4 . 112.41(13) yes
O2 2_566 Co3 O6 . 80.34(9) yes
N8 . Co3 O6 . 59.95(11) yes
N62 . Co3 O6 . 163.29(12) yes
O4 . Co3 O6 . 82.71(9) yes
N59 . Co2 O4 . 87.61(11) yes
N59 . Co2 O6 . 89.81(10) yes
O4 . Co2 O6 . 86.62(9) yes
N59 . Co2 O13 . 95.51(11) yes
O4 . Co2 O13 . 175.77(10) yes
O6 . Co2 O13 . 90.54(9) yes
N59 . Co2 O17 . 92.14(11) yes
O4 . Co2 O17 . 92.69(10) yes
O6 . Co2 O17 . 177.91(10) yes
O13 . Co2 O17 . 90.04(10) yes
N59 . Co2 O57 . 168.85(11) yes
O4 . Co2 O57 . 95.26(10) yes
O6 . Co2 O57 . 79.63(9) yes
O13 . Co2 O57 . 81.15(9) yes
O17 . Co2 O57 . 98.47(9) yes
N15 . Co4 O13 . 56.93(11) yes
N15 . Co4 O17 . 107.76(12) yes
O13 . Co4 O17 . 78.12(8) yes
N15 . Co4 O30 . 112.30(12) yes
O13 . Co4 O30 . 77.50(9) yes
O17 . Co4 O30 . 108.21(10) yes
N15 . Co4 O43 . 98.6(2) yes
O13 . Co4 O43 . 155.29(19) yes
O17 . Co4 O43 . 116.3(2) yes
O30 . Co4 O43 . 113.3(2) yes
Co3 . N8 C7 . 100.7(2) yes
Co3 . N8 C9 . 138.6(3) yes
C7 . N8 C9 . 120.7(3) yes
Co4 . N15 C14 . 105.3(2) yes
Co4 . N15 C53 . 134.8(3) yes
C14 . N15 C53 . 119.9(4) yes
Co2 . N59 C60 . 157.1(3) yes
Co3 . N62 C63 . 165.7(4) yes
Co1 2_566 O2 Co3 2_566 106.84(12) yes
Co1 2_566 O2 C38 . 122.4(2) yes
Co3 2_566 O2 C38 . 122.36(19) yes
Co2 . O4 Co3 . 101.62(11) yes
Co2 . O4 C21 . 124.4(2) yes
Co3 . O4 C21 . 124.5(2) yes
Co1 . O6 Co2 . 99.17(9) yes
Co1 . O6 Co3 . 88.96(9) yes
Co2 . O6 Co3 . 88.75(9) yes
Co1 . O6 C7 . 138.4(2) yes
Co2 . O6 C7 . 121.8(2) yes
Co3 . O6 C7 . 85.2(2) yes
Co1 2_566 O13 Co2 . 97.89(10) yes
Co1 2_566 O13 Co4 . 86.33(8) yes
Co2 . O13 Co4 . 85.92(8) yes
Co1 2_566 O13 C14 . 133.9(2) yes
Co2 . O13 C14 . 124.7(2) yes
Co4 . O13 C14 . 80.6(2) yes
Co2 . O17 Co4 . 104.64(10) yes
Co2 . O17 C18 . 114.1(2) yes
Co4 . O17 C18 . 119.3(2) yes
Co1 2_566 O30 Co4 . 109.32(11) yes
Co1 2_566 O30 C31 . 121.9(2) yes
Co4 . O30 C31 . 123.0(2) yes
Co2 . O57 Co1 . 102.53(9) yes
Co2 . O57 Co1 2_566 100.60(9) yes
Co1 . O57 Co1 2_566 98.44(9) yes
Co2 . O57 C58 . 120.2(2) yes
Co1 . O57 C58 . 116.49(19) yes
Co1 2_566 O57 C58 . 115.3(2) yes
N8 . C7 O6 . 114.2(3) yes
N8 . C7 C12 . 121.2(3) yes
O6 . C7 C12 . 124.6(3) yes
N8 . C9 C10 . 120.9(4) yes
N8 . C9 H91 . 119.5 no
C10 . C9 H91 . 119.6 no
C9 . C10 C11 . 119.5(4) yes
C9 . C10 H101 . 120.2 no
C11 . C10 H101 . 120.3 no
C10 . C11 C12 . 119.6(4) yes
C10 . C11 H111 . 120.2 no
C12 . C11 H111 . 120.3 no
C7 . C12 C11 . 118.0(4) yes
C7 . C12 H121 . 121.0 no
C11 . C12 H121 . 120.9 no
N15 . C14 O13 . 116.9(3) yes
N15 . C14 C56 . 120.2(4) yes
O13 . C14 C56 . 122.8(4) yes
O17 . C18 C19 . 118.7(3) yes
O17 . C18 C29 . 122.1(3) yes
C19 . C18 C29 . 119.1(3) yes
C18 . C19 C20 . 123.7(3) yes
C18 . C19 C26 . 118.3(4) yes
C20 . C19 C26 . 117.6(3) yes
C19 . C20 C21 . 123.9(3) yes
C19 . C20 C25 . 117.7(4) yes
C21 . C20 C25 . 118.3(4) yes
C20 . C21 O4 . 121.1(3) yes
C20 . C21 C22 . 118.5(3) yes
O4 . C21 C22 . 120.4(3) yes
C21 . C22 C23 . 122.2(4) yes
C21 . C22 H221 . 118.9 no
C23 . C22 H221 . 118.9 no
C22 . C23 C24 . 120.2(4) yes
C22 . C23 H231 . 120.0 no
C24 . C23 H231 . 119.8 no
C23 . C24 C25 . 118.3(4) yes
C23 . C24 H241 . 120.9 no
C25 . C24 H241 . 120.8 no
C24 . C25 C20 . 122.5(4) yes
C24 . C25 H251 . 118.7 no
C20 . C25 H251 . 118.7 no
C19 . C26 C27 . 121.1(4) yes
C19 . C26 H261 . 119.5 no
C27 . C26 H261 . 119.3 no
C26 . C27 C28 . 119.7(4) yes
C26 . C27 H271 . 120.2 no
C28 . C27 H271 . 120.0 no
C27 . C28 C29 . 120.0(4) yes
C27 . C28 H281 . 120.0 no
C29 . C28 H281 . 120.0 no
C18 . C29 C28 . 121.5(4) yes
C18 . C29 H291 . 119.3 no
C28 . C29 H291 . 119.2 no
O30 . C31 C32 . 119.0(3) yes
O30 . C31 C36 . 121.3(3) yes
C32 . C31 C36 . 119.6(3) yes
C31 . C32 C33 . 120.3(4) yes
C31 . C32 H321 . 119.9 no
C33 . C32 H321 . 119.8 no
C32 . C33 C34 . 120.5(4) yes
C32 . C33 H331 . 119.8 no
C34 . C33 H331 . 119.7 no
C33 . C34 C35 . 119.7(4) yes
C33 . C34 H341 . 120.2 no
C35 . C34 H341 . 120.2 no
C34 . C35 C36 . 121.7(4) yes
C34 . C35 H351 . 119.2 no
C36 . C35 H351 . 119.1 no
C31 . C36 C35 . 118.1(4) yes
C31 . C36 C37 . 122.7(3) yes
C35 . C36 C37 . 119.2(3) yes
C36 . C37 C38 . 121.5(3) yes
C36 . C37 C42 . 119.9(4) yes
C38 . C37 C42 . 118.6(4) yes
C37 . C38 O2 . 121.9(3) yes
C37 . C38 C39 . 118.4(3) yes
O2 . C38 C39 . 119.6(3) yes
C38 . C39 C40 . 120.8(4) yes
C38 . C39 H391 . 119.6 no
C40 . C39 H391 . 119.6 no
C39 . C40 C41 . 119.9(4) yes
C39 . C40 H401 . 120.0 no
C41 . C40 H401 . 120.1 no
C40 . C41 C42 . 119.8(4) yes
C40 . C41 H411 . 120.1 no
C42 . C41 H411 . 120.1 no
C37 . C42 C41 . 122.5(4) yes
C37 . C42 H421 . 118.7 no
C41 . C42 H421 . 118.8 no
N15 . C53 C54 . 122.2(5) yes
N15 . C53 H531 . 118.9 no
C54 . C53 H531 . 118.9 no
C53 . C54 C55 . 116.8(4) yes
C53 . C54 H541 . 121.6 no
C55 . C54 H541 . 121.6 no
C54 . C55 C56 . 120.4(5) yes
C54 . C55 H551 . 119.7 no
C56 . C55 H551 . 119.9 no
C14 . C56 C55 . 120.3(5) yes
C14 . C56 H561 . 119.9 no
C55 . C56 H561 . 119.8 no
O57 . C58 H581 . 109.5 no
O57 . C58 H582 . 109.4 no
H581 . C58 H582 . 109.5 no
O57 . C58 H583 . 109.5 no
H581 . C58 H583 . 109.5 no
H582 . C58 H583 . 109.5 no
N59 . C60 C61 . 177.6(6) yes
C60 . C61 H611 . 109.5 no
C60 . C61 H612 . 109.4 no
H611 . C61 H612 . 109.5 no
C60 . C61 H613 . 109.5 no
H611 . C61 H613 . 109.5 no
H612 . C61 H613 . 109.5 no
N62 . C63 C64 . 178.1(6) yes
C63 . C64 H641 . 109.5 no
C63 . C64 H642 . 109.4 no
H641 . C64 H642 . 109.5 no
C63 . C64 H643 . 109.4 no
H641 . C64 H643 . 109.5 no
H642 . C64 H643 . 109.5 no
N65 . C1 C30 . 173.8(14) yes
C1 . C30 H301 . 109.5 no
C1 . C30 H302 . 109.3 no
H301 . C30 H302 . 109.5 no
C1 . C30 H303 . 109.6 no
H301 . C30 H303 . 109.5 no
H302 . C30 H303 . 109.5 no
C43 . C65 C59 . 120.043(3) yes
C43 . C65 C52 . 123.9(7) yes
C59 . C65 C52 . 116.1(7) yes
C65 . C43 C57 . 119.922 yes
C65 . C43 H431 . 119.9 no
C57 . C43 H431 . 120.2 no
C43 . C57 C76 . 120.035 yes
C43 . C57 H571 . 119.9 no
C76 . C57 H571 . 120.0 no
C57 . C76 C100 . 120.042(4) yes
C57 . C76 H761 . 120.0 no
C100 . C76 H761 . 119.9 no
C76 . C100 C59 . 119.923 yes
C76 . C100 H1001 . 120.1 no
C59 . C100 H1001 . 119.9 no
C65 . C59 C100 . 120.035(4) yes
C65 . C59 O3 . 128.393(3) yes
C100 . C59 O3 . 111.572 yes
C59 . O3 H30 . 127.7 no
Co4 . O68 C2 . 115.1(9) yes
O68 . C2 C62 . 125.2(10) yes
O68 . C2 C52 . 114.7(10) yes
C62 . C2 C52 . 120.013 yes
C2 . C62 C3 . 120.005 yes
C2 . C62 H621 . 120.0 no
C3 . C62 H621 . 120.0 no
C62 . C3 C74 . 119.981(3) yes
C62 . C3 H31 . 119.9 no
C74 . C3 H31 . 120.1 no
C3 . C74 C4 . 120.013(4) yes
C3 . C74 H741 . 119.8 no
C4 . C74 H741 . 120.2 no
C74 . C4 C52 . 120.005 yes
C74 . C4 H41 . 119.8 no
C52 . C4 H41 . 120.2 no
C65 . C52 C2 . 129.3(9) yes
C65 . C52 C4 . 110.6(9) yes
C2 . C52 C4 . 119.982(4) yes
Co4 . O43 C44 . 131.0(5) yes
O43 . C44 C45 . 120.6(5) yes
O43 . C44 C49 . 119.0(5) yes
C45 . C44 C49 . 120.174(3) yes
C44 . C45 C46 . 119.846(3) yes
C44 . C45 H451 . 120.0 no
C46 . C45 H451 . 120.1 no
C45 . C46 C47 . 119.980 yes
C45 . C46 H461 . 120.0 no
C47 . C46 H461 . 120.0 no
C46 . C47 C48 . 120.174 yes
C46 . C47 H471 . 119.9 no
C48 . C47 H471 . 120.0 no
C47 . C48 C49 . 119.845(3) yes
C47 . C48 H481 . 120.0 no
C49 . C48 H481 . 120.2 no
C44 . C49 C48 . 119.981 yes
C44 . C49 C66 . 125.3(5) yes
C48 . C49 C66 . 114.5(5) yes
C50 . O52 H520 . 119.7 no
O52 . C50 C51 . 123.755(3) yes
O52 . C50 C66 . 116.363(3) yes
C51 . C50 C66 . 119.666 yes
C50 . C51 C67 . 120.150 yes
C50 . C51 H511 . 119.6 no
C67 . C51 H511 . 120.3 no
C51 . C67 C68 . 120.183(3) yes
C51 . C67 H671 . 119.4 no
C68 . C67 H671 . 120.4 no
C67 . C68 C69 . 119.666(3) yes
C67 . C68 H681 . 119.8 no
C69 . C68 H681 . 120.5 no
C68 . C69 C66 . 120.151 yes
C68 . C69 H691 . 119.8 no
C66 . C69 H691 . 120.1 no
C50 . C66 C69 . 120.183(3) yes
C50 . C66 C49 . 122.2(4) yes
C69 . C66 C49 . 116.9(4) yes

loop_
_geom_bond_atom_site_label_1
_geom_bond_atom_site_label_2
_geom_bond_site_symmetry_2
_geom_bond_distance
_geom_bond_publ_flag
Co1 O13 2_566 2.173(2) yes
Co1 O57 2_566 2.070(2) yes
Co1 O30 2_566 2.058(2) yes
Co1 O2 2_566 2.051(2) yes
Co1 O6 . 2.182(2) yes
Co1 O57 . 2.088(2) yes
Co3 O2 2_566 1.943(2) yes
Co3 N8 . 2.029(3) yes
Co3 N62 . 2.016(4) yes
Co3 O4 . 1.963(2) yes
Co3 O6 . 2.392(2) yes
Co2 N59 . 2.144(3) yes
Co2 O4 . 2.108(2) yes
Co2 O6 . 2.113(2) yes
Co2 O13 . 2.086(2) yes
Co2 O17 . 2.058(2) yes
Co2 O57 . 2.105(2) yes
Co4 N15 . 2.023(3) yes
Co4 O13 . 2.595(2) yes
Co4 O17 . 1.999(2) yes
Co4 O30 . 1.958(2) yes
Co4 O43 . 1.948(6) yes
N8 C7 . 1.342(5) yes
N8 C9 . 1.344(5) yes
N15 C14 . 1.343(5) yes
N15 C53 . 1.348(6) yes
N59 C60 . 1.118(5) yes
N62 C63 . 1.161(6) yes
O2 C38 . 1.339(4) yes
O4 C21 . 1.338(4) yes
O6 C7 . 1.316(4) yes
O13 C14 . 1.305(5) yes
O17 C18 . 1.360(4) yes
O30 C31 . 1.352(4) yes
O57 C58 . 1.453(4) yes
C7 C12 . 1.403(5) yes
C9 C10 . 1.360(7) yes
C9 H91 . 0.950 no
C10 C11 . 1.407(7) yes
C10 H101 . 0.950 no
C11 C12 . 1.374(6) yes
C11 H111 . 0.950 no
C12 H121 . 0.950 no
C14 C56 . 1.404(6) yes
C18 C19 . 1.426(5) yes
C18 C29 . 1.395(6) yes
C19 C20 . 1.493(5) yes
C19 C26 . 1.392(6) yes
C20 C21 . 1.413(5) yes
C20 C25 . 1.379(6) yes
C21 C22 . 1.401(5) yes
C22 C23 . 1.357(6) yes
C22 H221 . 0.950 no
C23 C24 . 1.391(7) yes
C23 H231 . 0.950 no
C24 C25 . 1.397(7) yes
C24 H241 . 0.950 no
C25 H251 . 0.950 no
C26 C27 . 1.410(7) yes
C26 H261 . 0.950 no
C27 C28 . 1.375(7) yes
C27 H271 . 0.950 no
C28 C29 . 1.381(6) yes
C28 H281 . 0.950 no
C29 H291 . 0.950 no
C31 C32 . 1.396(5) yes
C31 C36 . 1.414(5) yes
C32 C33 . 1.398(5) yes
C32 H321 . 0.950 no
C33 C34 . 1.364(6) yes
C33 H331 . 0.950 no
C34 C35 . 1.391(6) yes
C34 H341 . 0.950 no
C35 C36 . 1.399(5) yes
C35 H351 . 0.950 no
C36 C37 . 1.491(6) yes
C37 C38 . 1.410(5) yes
C37 C42 . 1.383(6) yes
C38 C39 . 1.417(5) yes
C39 C40 . 1.371(6) yes
C39 H391 . 0.950 no
C40 C41 . 1.388(7) yes
C40 H401 . 0.950 no
C41 C42 . 1.355(7) yes
C41 H411 . 0.950 no
C42 H421 . 0.950 no
C53 C54 . 1.408(7) yes
C53 H531 . 0.950 no
C54 C55 . 1.402(8) yes
C54 H541 . 0.950 no
C55 C56 . 1.350(7) yes
C55 H551 . 0.950 no
C56 H561 . 0.950 no
C58 H581 . 0.950 no
C58 H582 . 0.950 no
C58 H583 . 0.950 no
C60 C61 . 1.458(7) yes
C61 H611 . 0.950 no
C61 H612 . 0.950 no
C61 H613 . 0.950 no
C63 C64 . 1.436(7) yes
C64 H641 . 0.950 no
C64 H642 . 0.950 no
C64 H643 . 0.950 no
N65 C1 . 1.110(14) yes
C1 C30 . 1.451(16) yes
C30 H301 . 0.950 no
C30 H302 . 0.950 no
C30 H303 . 0.950 no
C65 C43 . 1.39713(7) yes
C65 C59 . 1.399 yes
C65 C52 . 1.477(12) yes
C43 C57 . 1.39701(6) yes
C43 H431 . 0.950 no
C57 C76 . 1.399 yes
C57 H571 . 0.948 no
C76 C100 . 1.39712(7) yes
C76 H761 . 0.949 no
C100 C59 . 1.39701(6) yes
C100 H1001 . 0.950 no
C59 O3 . 1.46074(8) yes
O3 H30 . 0.863 no
O68 C2 . 1.536(15) yes
C2 C62 . 1.392 yes
C2 C52 . 1.39210(6) yes
C62 C3 . 1.39199(7) yes
C62 H621 . 0.950 no
C3 C74 . 1.39210(6) yes
C3 H31 . 0.952 no
C74 C4 . 1.392 yes
C74 H741 . 0.952 no
C4 C52 . 1.39198(7) yes
C4 H41 . 0.950 no
O43 C44 . 1.335(8) yes
C44 C45 . 1.394 yes
C44 C49 . 1.396 yes
C45 C46 . 1.39103(5) yes
C45 H451 . 0.949 no
C46 C47 . 1.396 yes
C46 H461 . 0.950 no
C47 C48 . 1.394 yes
C47 H471 . 0.951 no
C48 C49 . 1.39103(5) yes
C48 H481 . 0.951 no
C49 C66 . 1.426(7) yes
O52 C50 . 1.408 yes
O52 H520 . 0.857 no
C50 C51 . 1.56341(6) yes
C50 C66 . 1.56393(6) yes
C51 C67 . 1.57154(6) yes
C51 H511 . 0.953 no
C67 C68 . 1.56392(6) yes
C67 H671 . 0.950 no
C68 C69 . 1.56340(6) yes
C68 H681 . 0.947 no
C69 C66 . 1.57154(6) yes
C69 H691 . 0.947 no
